data_4330522
loop_
_publ_author_name
'Paresh Kumar Majhi'
'Susanne Sauerbrey'
'Gregor Schnakenburg'
'Anthony J. Arduengo'
'Rainer Streubel'

_publ_contact_author_address
;
University of Bonn
Institute of Inorganic Chemistry
Gerhard-Domagk-Strasse 1
53121 Bonn
Germany
;
_publ_contact_author_email r.streubel@uni-bonn.de
_publ_contact_author_fax '049 228 73-9616'
_publ_contact_author_name 'Streubel, Rainer'
_publ_contact_author_phone '049 228 73-5345'
_publ_section_title
;
 Synthesis of Backbone P-Functionalized Imidazol-2-ylidene Complexes: En
 Route to Novel Functional Ionic Liquids
;
_journal_name_full 'Inorganic Chemistry'
_journal_page_first 10408
_journal_page_last 10416
_journal_paper_doi 10.1021/ic301641z
_journal_volume 51
_journal_year 2012
_chemical_formula_moiety 'C19 H22 N2 O P, H O4 S'
_chemical_formula_sum 'C19 H23 N2 O5 P S'
_chemical_formula_weight 422.42
_chemical_name_systematic
; 
 ? 
;
_space_group_IT_number 14
_symmetry_cell_setting monoclinic
_symmetry_space_group_name_Hall '-P 2ybc'
_symmetry_space_group_name_H-M 'P 1 21/c 1'
_atom_sites_solution_hydrogens geom
_atom_sites_solution_primary direct
_atom_sites_solution_secondary difmap
_audit_creation_method SHELXL-97
_cell_angle_alpha 90.00
_cell_angle_beta 98.050(3)
_cell_angle_gamma 90.00
_cell_formula_units_Z 4
_cell_length_a 10.9180(4)
_cell_length_b 9.9022(6)
_cell_length_c 18.8430(9)
_cell_measurement_reflns_used 4556
_cell_measurement_temperature 123(2)
_cell_measurement_theta_max 29.13
_cell_measurement_theta_min 1.00
_cell_volume 2017.08(17)
_computing_cell_refinement 'HKL Scalepack (Otwinowski & Minor 1997)'
_computing_data_collection 'HKL Denzo and Scalepack (Otwinowski & Minor 1997)'
_computing_data_reduction 'HKL Denzo and Scalepack (Otwinowski & Minor 1997)'
_computing_molecular_graphics 'DIAMOND (Brandenburg, 1999)'
_computing_publication_material 'SHELXL97 (Sheldrick, 1997)'
_computing_structure_refinement 'SHELXL-97 (Sheldrick, 1997)'
_computing_structure_solution 'SHELXS-97 (Sheldrick, 1990)'
_diffrn_ambient_temperature 123(2)
_diffrn_detector_area_resol_mean 9
_diffrn_measured_fraction_theta_full 0.979
_diffrn_measured_fraction_theta_max 0.979
_diffrn_measurement_device '95mm CCD camera on \k-goniostat'
_diffrn_measurement_device_type 'Nonius KappaCCD'
_diffrn_measurement_method 'CCD rotation images, thick slices'
_diffrn_radiation_monochromator 'horizonally mounted graphite crystal'
_diffrn_radiation_type MoK\a
_diffrn_radiation_wavelength 0.71073
_diffrn_reflns_av_R_equivalents 0.0469
_diffrn_reflns_av_sigmaI/netI 0.0474
_diffrn_reflns_limit_h_max 14
_diffrn_reflns_limit_h_min -14
_diffrn_reflns_limit_k_max 13
_diffrn_reflns_limit_k_min -11
_diffrn_reflns_limit_l_max 20
_diffrn_reflns_limit_l_min -24
_diffrn_reflns_number 14001
_diffrn_reflns_theta_full 28.00
_diffrn_reflns_theta_max 28.00
_diffrn_reflns_theta_min 3.70
_exptl_absorpt_coefficient_mu 0.273
_exptl_absorpt_correction_T_max 0.9732
_exptl_absorpt_correction_T_min 0.9034
_exptl_absorpt_correction_type multi-scan
_exptl_absorpt_process_details
;
R.H. Blessing, Acta Cryst. (1995), A51, 33-38
;
_exptl_crystal_colour colourless
_exptl_crystal_density_diffrn 1.391
_exptl_crystal_description plate
_exptl_crystal_F_000 888
_exptl_crystal_size_max 0.38
_exptl_crystal_size_mid 0.30
_exptl_crystal_size_min 0.10
_refine_diff_density_max 0.733
_refine_diff_density_min -0.544
_refine_diff_density_rms 0.055
_refine_ls_extinction_method none
_refine_ls_goodness_of_fit_ref 1.061
_refine_ls_hydrogen_treatment constr
_refine_ls_matrix_type full
_refine_ls_number_parameters 257
_refine_ls_number_reflns 4772
_refine_ls_number_restraints 0
_refine_ls_restrained_S_all 1.061
_refine_ls_R_factor_all 0.0835
_refine_ls_R_factor_gt 0.0572
_refine_ls_shift/su_max 0.000
_refine_ls_shift/su_mean 0.000
_refine_ls_structure_factor_coef Fsqd
_refine_ls_weighting_details 'calc w=1/[\s^2^(Fo^2^)+(0.0796P)^2^+1.0855P] where P=(Fo^2^+2Fc^2^)/3'
_refine_ls_weighting_scheme calc
_refine_ls_wR_factor_gt 0.1561
_refine_ls_wR_factor_ref 0.1701
_reflns_number_gt 3382
_reflns_number_total 4772
_reflns_threshold_expression >2sigma(I)
_cod_data_source_file ic301641z_si_001_2.cif
_cod_data_source_block Greg1539
_cod_original_sg_symbol_H-M 'P 21/c'
_cod_database_code 4330522

loop_
_symmetry_equiv_pos_as_xyz
'x, y, z'
'-x, y+1/2, -z+1/2'
'-x, -y, -z'
'x, -y-1/2, z-1/2'

loop_
_atom_site_label
_atom_site_type_symbol
_atom_site_fract_x
_atom_site_fract_y
_atom_site_fract_z
_atom_site_U_iso_or_equiv
_atom_site_adp_type
_atom_site_occupancy
_atom_site_symmetry_multiplicity
_atom_site_calc_flag
_atom_site_refinement_flags
C1 C -0.0545(3) 0.2634(3) 0.16048(15) 0.0465(6) Uani 1 1 d .
H1 H -0.1016 0.1919 0.1738 0.056 Uiso 1 1 calc R
C2 C 0.0889(2) 0.3811(3) 0.11642(14) 0.0389(5) Uani 1 1 d .
C3 C 0.0132(2) 0.4668(3) 0.14569(14) 0.0412(6) Uani 1 1 d .
H3 H 0.0200 0.5604 0.1472 0.049 Uiso 1 1 calc R
C4 C 0.0938(3) 0.1225(3) 0.1070(2) 0.0609(8) Uani 1 1 d .
H4A H 0.1732 0.1086 0.1351 0.091 Uiso 1 1 calc R
H4B H 0.1027 0.1233 0.0571 0.091 Uiso 1 1 calc R
H4C H 0.0388 0.0509 0.1162 0.091 Uiso 1 1 calc R
C5 C -0.1799(3) 0.4467(3) 0.20643(17) 0.0511(7) Uani 1 1 d .
H5 H -0.1562 0.5354 0.2269 0.061 Uiso 1 1 calc R
C6 C -0.2062(3) 0.3542(4) 0.26639(19) 0.0653(9) Uani 1 1 d .
H6A H -0.2391 0.2703 0.2466 0.098 Uiso 1 1 calc R
H6B H -0.2652 0.3962 0.2926 0.098 Uiso 1 1 calc R
H6C H -0.1309 0.3374 0.2980 0.098 Uiso 1 1 calc R
C7 C -0.2914(3) 0.4645(4) 0.1495(2) 0.0680(9) Uani 1 1 d .
H7A H -0.2711 0.5259 0.1134 0.102 Uiso 1 1 calc R
H7B H -0.3591 0.5003 0.1710 0.102 Uiso 1 1 calc R
H7C H -0.3144 0.3787 0.1279 0.102 Uiso 1 1 calc R
C8 C 0.2470(2) 0.5817(3) 0.06560(13) 0.0409(6) Uani 1 1 d .
C9 C 0.3655(3) 0.6286(3) 0.08763(17) 0.0537(7) Uani 1 1 d .
H9 H 0.4268 0.5691 0.1074 0.064 Uiso 1 1 calc R
C10 C 0.3932(3) 0.7649(4) 0.08022(19) 0.0622(8) Uani 1 1 d .
H10 H 0.4727 0.7970 0.0953 0.075 Uiso 1 1 calc R
C11 C 0.3024(3) 0.8509(3) 0.05053(19) 0.0592(8) Uani 1 1 d .
H11 H 0.3209 0.9416 0.0450 0.071 Uiso 1 1 calc R
C12 C 0.1847(3) 0.8062(3) 0.02880(19) 0.0615(8) Uani 1 1 d .
H12 H 0.1240 0.8664 0.0090 0.074 Uiso 1 1 calc R
C13 C 0.1557(3) 0.6713(3) 0.03629(17) 0.0533(7) Uani 1 1 d .
H13 H 0.0755 0.6408 0.0218 0.064 Uiso 1 1 calc R
C14 C 0.3397(2) 0.3106(3) 0.10841(15) 0.0449(6) Uani 1 1 d .
C15 C 0.3629(3) 0.3079(4) 0.18233(17) 0.0564(8) Uani 1 1 d .
H15 H 0.3174 0.3622 0.2093 0.068 Uiso 1 1 calc R
C16 C 0.4547(3) 0.2236(4) 0.2160(2) 0.0722(10) Uani 1 1 d .
H16 H 0.4705 0.2211 0.2657 0.087 Uiso 1 1 calc R
C17 C 0.5224(3) 0.1434(4) 0.1760(3) 0.0734(11) Uani 1 1 d .
H17 H 0.5828 0.0858 0.1989 0.088 Uiso 1 1 calc R
C18 C 0.5013(3) 0.1481(4) 0.1030(3) 0.0699(10) Uani 1 1 d .
H18 H 0.5487 0.0953 0.0763 0.084 Uiso 1 1 calc R
C19 C 0.4091(3) 0.2315(3) 0.06795(19) 0.0574(8) Uani 1 1 d .
H19 H 0.3943 0.2342 0.0182 0.069 Uiso 1 1 calc R
S S 0.18647(7) 0.13174(7) -0.15506(4) 0.0501(2) Uani 1 1 d .
N1 N 0.0429(2) 0.2519(2) 0.12651(12) 0.0431(5) Uani 1 1 d .
N2 N -0.0747(2) 0.3923(2) 0.17252(12) 0.0426(5) Uani 1 1 d .
O1 O 0.1715(2) 0.3557(2) -0.01083(10) 0.0540(5) Uani 1 1 d .
O2 O 0.1339(4) 0.1245(3) -0.08316(17) 0.0984(11) Uani 1 1 d .
H2 H 0.1320 0.2005 -0.0661 0.148 Uiso 1 1 calc R
O3 O 0.3140(3) 0.1644(4) -0.1393(2) 0.1040(11) Uani 1 1 d .
O4 O 0.1188(3) 0.2383(3) -0.19599(18) 0.0981(10) Uani 1 1 d .
O5 O 0.1609(3) 0.0058(3) -0.18876(15) 0.0873(9) Uani 1 1 d .
P P 0.21169(6) 0.40477(7) 0.06315(4) 0.0398(2) Uani 1 1 d .

loop_
_atom_site_aniso_label
_atom_site_aniso_U_11
_atom_site_aniso_U_22
_atom_site_aniso_U_33
_atom_site_aniso_U_23
_atom_site_aniso_U_13
_atom_site_aniso_U_12
C1 0.0496(15) 0.0361(14) 0.0542(16) 0.0033(12) 0.0088(13) -0.0072(12)
C2 0.0418(13) 0.0343(13) 0.0395(13) 0.0011(10) 0.0013(10) -0.0031(10)
C3 0.0408(13) 0.0353(13) 0.0472(14) -0.0008(11) 0.0050(11) -0.0046(11)
C4 0.068(2) 0.0349(15) 0.083(2) -0.0001(15) 0.0213(17) 0.0033(14)
C5 0.0488(15) 0.0432(16) 0.0647(18) -0.0046(13) 0.0201(14) -0.0059(12)
C6 0.068(2) 0.073(2) 0.0597(19) 0.0009(16) 0.0230(16) -0.0101(18)
C7 0.0510(17) 0.068(2) 0.087(2) 0.0140(19) 0.0151(17) 0.0047(16)
C8 0.0427(13) 0.0432(14) 0.0370(12) -0.0002(11) 0.0056(10) -0.0015(11)
C9 0.0424(15) 0.0556(18) 0.0623(18) 0.0038(14) 0.0050(13) -0.0056(13)
C10 0.0538(17) 0.060(2) 0.073(2) -0.0030(17) 0.0094(16) -0.0202(15)
C11 0.071(2) 0.0402(16) 0.068(2) -0.0025(14) 0.0147(16) -0.0118(15)
C12 0.072(2) 0.0390(17) 0.071(2) 0.0014(15) 0.0014(17) 0.0025(15)
C13 0.0512(16) 0.0457(17) 0.0602(18) -0.0021(13) -0.0022(14) -0.0022(13)
C14 0.0412(13) 0.0423(15) 0.0523(15) 0.0026(12) 0.0102(12) 0.0012(11)
C15 0.0491(16) 0.063(2) 0.0562(17) 0.0061(15) 0.0040(13) 0.0049(15)
C16 0.060(2) 0.076(3) 0.075(2) 0.021(2) -0.0081(17) 0.0015(18)
C17 0.0450(17) 0.053(2) 0.119(3) 0.021(2) 0.0023(19) 0.0046(15)
C18 0.0509(18) 0.0494(19) 0.112(3) -0.005(2) 0.021(2) 0.0048(15)
C19 0.0544(17) 0.0480(17) 0.073(2) -0.0040(15) 0.0191(15) 0.0022(14)
S 0.0538(4) 0.0389(4) 0.0587(4) -0.0080(3) 0.0110(3) -0.0070(3)
N1 0.0447(12) 0.0329(11) 0.0517(13) 0.0018(9) 0.0064(10) -0.0006(9)
N2 0.0405(11) 0.0370(12) 0.0510(13) 0.0003(10) 0.0091(10) -0.0039(9)
O1 0.0665(13) 0.0523(12) 0.0425(11) -0.0076(9) 0.0051(9) -0.0018(10)
O2 0.139(3) 0.084(2) 0.0837(19) -0.0191(16) 0.0544(19) -0.035(2)
O3 0.0524(15) 0.124(3) 0.134(3) -0.024(2) 0.0095(16) -0.0143(16)
O4 0.119(2) 0.0578(17) 0.106(2) 0.0044(15) -0.0254(18) 0.0088(16)
O5 0.137(3) 0.0475(14) 0.0822(17) -0.0207(13) 0.0321(17) -0.0201(16)
P 0.0420(4) 0.0388(4) 0.0388(4) -0.0008(3) 0.0061(3) -0.0011(3)

loop_
_atom_type_symbol
_atom_type_description
_atom_type_scat_dispersion_real
_atom_type_scat_dispersion_imag
_atom_type_scat_source
C C 0.0033 0.0016 'International Tables Vol C Tables 4.2.6.8 and 6.1.1.4'
H H 0.0000 0.0000 'International Tables Vol C Tables 4.2.6.8 and 6.1.1.4'
N N 0.0061 0.0033 'International Tables Vol C Tables 4.2.6.8 and 6.1.1.4'
O O 0.0106 0.0060 'International Tables Vol C Tables 4.2.6.8 and 6.1.1.4'
P P 0.1023 0.0942 'International Tables Vol C Tables 4.2.6.8 and 6.1.1.4'
S S 0.1246 0.1234 'International Tables Vol C Tables 4.2.6.8 and 6.1.1.4'

loop_
_geom_angle_atom_site_label_1
_geom_angle_atom_site_label_2
_geom_angle_atom_site_label_3
_geom_angle
N2 C1 N1 109.4(2)
N2 C1 H1 125.3
N1 C1 H1 125.3
C3 C2 N1 105.5(2)
C3 C2 P 133.6(2)
N1 C2 P 120.37(19)
C2 C3 N2 108.2(2)
C2 C3 H3 125.9
N2 C3 H3 125.9
N1 C4 H4A 109.5
N1 C4 H4B 109.5
H4A C4 H4B 109.5
N1 C4 H4C 109.5
H4A C4 H4C 109.5
H4B C4 H4C 109.5
N2 C5 C6 109.8(3)
N2 C5 C7 109.2(3)
C6 C5 C7 112.4(3)
N2 C5 H5 108.4
C6 C5 H5 108.4
C7 C5 H5 108.4
C5 C6 H6A 109.5
C5 C6 H6B 109.5
H6A C6 H6B 109.5
C5 C6 H6C 109.5
H6A C6 H6C 109.5
H6B C6 H6C 109.5
C5 C7 H7A 109.5
C5 C7 H7B 109.5
H7A C7 H7B 109.5
C5 C7 H7C 109.5
H7A C7 H7C 109.5
H7B C7 H7C 109.5
C9 C8 C13 119.6(3)
C9 C8 P 121.7(2)
C13 C8 P 118.3(2)
C8 C9 C10 120.2(3)
C8 C9 H9 119.9
C10 C9 H9 119.9
C11 C10 C9 119.2(3)
C11 C10 H10 120.4
C9 C10 H10 120.4
C10 C11 C12 121.3(3)
C10 C11 H11 119.3
C12 C11 H11 119.3
C11 C12 C13 120.0(3)
C11 C12 H12 120.0
C13 C12 H12 120.0
C12 C13 C8 119.7(3)
C12 C13 H13 120.2
C8 C13 H13 120.2
C15 C14 C19 120.4(3)
C15 C14 P 120.7(2)
C19 C14 P 118.7(2)
C14 C15 C16 119.4(3)
C14 C15 H15 120.3
C16 C15 H15 120.3
C17 C16 C15 120.3(4)
C17 C16 H16 119.8
C15 C16 H16 119.8
C18 C17 C16 120.3(3)
C18 C17 H17 119.9
C16 C17 H17 119.9
C17 C18 C19 120.4(3)
C17 C18 H18 119.8
C19 C18 H18 119.8
C14 C19 C18 119.2(3)
C14 C19 H19 120.4
C18 C19 H19 120.4
O5 S O3 115.0(2)
O5 S O4 110.53(19)
O3 S O4 111.0(2)
O5 S O2 106.22(16)
O3 S O2 107.5(2)
O4 S O2 106.1(2)
C1 N1 C2 108.4(2)
C1 N1 C4 123.9(2)
C2 N1 C4 127.7(2)
C1 N2 C3 108.5(2)
C1 N2 C5 125.5(2)
C3 N2 C5 126.0(2)
S O2 H2 109.5
O1 P C8 112.25(12)
O1 P C14 112.62(13)
C8 P C14 110.21(13)
O1 P C2 109.64(12)
C8 P C2 106.71(12)
C14 P C2 104.99(12)

loop_
_geom_bond_atom_site_label_1
_geom_bond_atom_site_label_2
_geom_bond_distance
C1 N2 1.320(4)
C1 N1 1.321(4)
C1 H1 0.9300
C2 C3 1.355(4)
C2 N1 1.397(3)
C2 P 1.799(3)
C3 N2 1.363(3)
C3 H3 0.9300
C4 N1 1.463(4)
C4 H4A 0.9600
C4 H4B 0.9600
C4 H4C 0.9600
C5 N2 1.491(4)
C5 C6 1.513(4)
C5 C7 1.516(5)
C5 H5 0.9800
C6 H6A 0.9600
C6 H6B 0.9600
C6 H6C 0.9600
C7 H7A 0.9600
C7 H7B 0.9600
C7 H7C 0.9600
C8 C9 1.383(4)
C8 C13 1.390(4)
C8 P 1.793(3)
C9 C10 1.395(5)
C9 H9 0.9300
C10 C11 1.366(5)
C10 H10 0.9300
C11 C12 1.367(5)
C11 H11 0.9300
C12 C13 1.384(5)
C12 H12 0.9300
C13 H13 0.9300
C14 C15 1.381(4)
C14 C19 1.389(4)
C14 P 1.793(3)
C15 C16 1.388(5)
C15 H15 0.9300
C16 C17 1.379(6)
C16 H16 0.9300
C17 C18 1.363(6)
C17 H17 0.9300
C18 C19 1.395(5)
C18 H18 0.9300
C19 H19 0.9300
S O5 1.410(2)
S O3 1.420(3)
S O4 1.447(3)
S O2 1.545(3)
O1 P 1.484(2)
O2 H2 0.8200

loop_
_geom_hbond_atom_site_label_D
_geom_hbond_atom_site_label_H
_geom_hbond_atom_site_label_A
_geom_hbond_distance_DH
_geom_hbond_distance_HA
_geom_hbond_distance_DA
_geom_hbond_angle_DHA
O2 H2 O1 0.82 1.87 2.666(4) 162.7

loop_
_geom_torsion_atom_site_label_1
_geom_torsion_atom_site_label_2
_geom_torsion_atom_site_label_3
_geom_torsion_atom_site_label_4
_geom_torsion
N1 C2 C3 N2 0.2(3)
P C2 C3 N2 171.7(2)
C13 C8 C9 C10 -0.2(5)
P C8 C9 C10 171.7(2)
C8 C9 C10 C11 -0.5(5)
C9 C10 C11 C12 0.8(5)
C10 C11 C12 C13 -0.4(5)
C11 C12 C13 C8 -0.4(5)
C9 C8 C13 C12 0.7(5)
P C8 C13 C12 -171.6(2)
C19 C14 C15 C16 -1.2(5)
P C14 C15 C16 173.5(3)
C14 C15 C16 C17 0.2(5)
C15 C16 C17 C18 1.2(6)
C16 C17 C18 C19 -1.5(5)
C15 C14 C19 C18 0.9(5)
P C14 C19 C18 -174.0(2)
C17 C18 C19 C14 0.5(5)
N2 C1 N1 C2 0.4(3)
N2 C1 N1 C4 177.8(3)
C3 C2 N1 C1 -0.3(3)
P C2 N1 C1 -173.2(2)
C3 C2 N1 C4 -177.6(3)
P C2 N1 C4 9.6(4)
N1 C1 N2 C3 -0.3(3)
N1 C1 N2 C5 176.8(3)
C2 C3 N2 C1 0.1(3)
C2 C3 N2 C5 -177.0(2)
C6 C5 N2 C1 38.4(4)
C7 C5 N2 C1 -85.3(4)
C6 C5 N2 C3 -144.9(3)
C7 C5 N2 C3 91.4(3)
C9 C8 P O1 -115.1(2)
C13 C8 P O1 56.9(3)
C9 C8 P C14 11.3(3)
C13 C8 P C14 -176.7(2)
C9 C8 P C2 124.7(2)
C13 C8 P C2 -63.2(2)
C15 C14 P O1 -157.6(2)
C19 C14 P O1 17.3(3)
C15 C14 P C8 76.2(3)
C19 C14 P C8 -108.9(3)
C15 C14 P C2 -38.3(3)
C19 C14 P C2 136.5(2)
C3 C2 P O1 -110.5(3)
N1 C2 P O1 60.0(2)
C3 C2 P C8 11.3(3)
N1 C2 P C8 -178.2(2)
C3 C2 P C14 128.3(3)
N1 C2 P C14 -61.3(2)
